data_2016386
loop_
_publ_author_name
'Wioleta Domanska-Babul'
'Katarzyna Baranowska'
'Jerzy Pikies'

_publ_section_title
;
 Two pseudopolymorphs of LiCl trimers with semicubane structures
;
_journal_coeditor_code GZ3103
_journal_issue 1
_journal_name_full 'Acta Crystallographica Section C'
_journal_page_first m20
_journal_page_last m22
_journal_paper_doi 10.1107/S0108270107058763
_journal_volume 64
_journal_year 2008
_chemical_formula_iupac '[Li3 Cl3 (C6 H15 O P)4]'
_chemical_formula_moiety 'C24 H60 Cl3 Li3 O4 P4'
_chemical_formula_sum 'C24 H60 Cl3 Li3 O4 P4'
_chemical_formula_weight 663.77
_chemical_name_systematic
;
trichlorido(\m~3~-triethylphosphine
oxide-\k^3^O:O:O)tris(\m~2~-triethylphosphine oxide-\k^2^O:O)trilithium(I)
;
_space_group_IT_number 14
_symmetry_cell_setting monoclinic
_symmetry_space_group_name_Hall '-P 2ybc'
_symmetry_space_group_name_H-M 'P 1 21/c 1'
_atom_sites_solution_hydrogens geom
_atom_sites_solution_primary direct
_atom_sites_solution_secondary difmap
_audit_conform_dict_name cif_core.dic
_audit_conform_dict_version 2.3
_audit_creation_method 'WinGX routine CIF_UPDATE'
_cell_angle_alpha 90
_cell_angle_beta 94.564(2)
_cell_angle_gamma 90
_cell_formula_units_Z 4
_cell_length_a 12.0507(4)
_cell_length_b 12.1447(3)
_cell_length_c 25.8698(7)
_cell_measurement_reflns_used 25086
_cell_measurement_temperature 120(2)
_cell_measurement_theta_max 32.3722
_cell_measurement_theta_min 2.2175
_cell_volume 3774.10(19)
_computing_cell_refinement 'CrysAlis RED (Oxford Diffraction, 2006)'
_computing_data_collection 'CrysAlis CCD (Oxford Diffraction, 2006)'
_computing_data_reduction 'CrysAlis RED (Oxford Diffraction, 2006)'
_computing_molecular_graphics 'ORTEP-3 for Windows (Farrugia, 1997)'
_computing_publication_material 'WinGX (Farrugia, 1999)'
_computing_structure_refinement 'SHELXL97 (Sheldrick, 1997)'
_computing_structure_solution 'SHELXS97 (Sheldrick, 1997)'
_diffrn_ambient_temperature 120(2)
_diffrn_detector_area_resol_mean 8.1883
_diffrn_measured_fraction_theta_full 0.994
_diffrn_measured_fraction_theta_max 0.994
_diffrn_measurement_device 'Kuma KM4 CCD \k geometry diffractometer'
_diffrn_measurement_device_type 'Oxford Diffraction KM4 CCD'
_diffrn_measurement_method '\w scans, 0.6 deg width'
_diffrn_radiation_monochromator graphite
_diffrn_radiation_type MoK\a
_diffrn_radiation_wavelength 0.71073
_diffrn_reflns_av_R_equivalents 0.0112
_diffrn_reflns_limit_h_max 13
_diffrn_reflns_limit_h_min -14
_diffrn_reflns_limit_k_max 14
_diffrn_reflns_limit_k_min -14
_diffrn_reflns_limit_l_max 30
_diffrn_reflns_limit_l_min -28
_diffrn_reflns_number 19943
_diffrn_reflns_theta_full 25.05
_diffrn_reflns_theta_max 25.05
_diffrn_reflns_theta_min 2.22
_exptl_absorpt_coefficient_mu 0.437
_exptl_absorpt_correction_type none
_exptl_crystal_colour colourless
_exptl_crystal_density_diffrn 1.168
_exptl_crystal_density_method 'not measured'
_exptl_crystal_description prism
_exptl_crystal_F_000 1424
_exptl_crystal_size_max 0.44
_exptl_crystal_size_mid 0.39
_exptl_crystal_size_min 0.26
_refine_diff_density_max 0.519
_refine_diff_density_min -0.295
_refine_ls_extinction_method none
_refine_ls_goodness_of_fit_ref 1.13
_refine_ls_hydrogen_treatment constr
_refine_ls_matrix_type full
_refine_ls_number_parameters 355
_refine_ls_number_reflns 6648
_refine_ls_number_restraints 0
_refine_ls_restrained_S_all 1.13
_refine_ls_R_factor_all 0.0372
_refine_ls_R_factor_gt 0.0336
_refine_ls_shift/su_max 0.002
_refine_ls_shift/su_mean 0
_refine_ls_structure_factor_coef Fsqd
_refine_ls_weighting_details 'calc w = 1/[\s^2^(Fo^2^)+(0.0547P)^2^+1.7432P] where P=(Fo^2^+2Fc^2^)/3'
_refine_ls_weighting_scheme calc
_refine_ls_wR_factor_gt 0.0889
_refine_ls_wR_factor_ref 0.0922
_reflns_number_gt 6073
_reflns_number_total 6648
_reflns_threshold_expression I>2\s(I)
_cod_data_source_file gz3103.cif
_cod_data_source_block II
_cod_original_cell_volume 3774.09(19)
_cod_database_code 2016386
_cod_database_fobs_code 2016386

loop_
_symmetry_equiv_pos_as_xyz
'x, y, z'
'-x, y+1/2, -z+1/2'
'-x, -y, -z'
'x, -y-1/2, z-1/2'

loop_
_atom_site_aniso_label
_atom_site_aniso_U_11
_atom_site_aniso_U_22
_atom_site_aniso_U_33
_atom_site_aniso_U_12
_atom_site_aniso_U_13
_atom_site_aniso_U_23
Cl1 0.0265(2) 0.0238(2) 0.0235(2) 0.0013(2) -0.0064(2) 0.0028(2)
Cl2 0.0225(2) 0.0172(2) 0.0268(2) -0.0006(2) 0.0025(2) -0.0041(2)
Cl3 0.0238(2) 0.0370(3) 0.0257(2) 0.0102(2) -0.0010(2) -0.0008(2)
P1 0.0151(2) 0.0181(2) 0.0197(2) 0.0013(2) 0.0026(2) -0.0031(2)
P2 0.0196(2) 0.0156(2) 0.0133(2) 0.0024(2) -0.0007(2) -0.0007(2)
P3 0.0191(2) 0.0130(2) 0.0158(2) 0.0004(2) 0.0012(2) -0.0012(2)
P4 0.0164(2) 0.0160(2) 0.0144(2) 0.0013(2) 0.0025(2) 0.0006(2)
O1 0.0175(6) 0.0218(6) 0.0226(6) 0.0025(4) 0.0022(5) -0.0066(5)
O2 0.0242(6) 0.0192(6) 0.0148(6) 0.0051(5) -0.0017(4) -0.0013(4)
O3 0.0208(6) 0.0141(5) 0.0210(6) 0.0008(4) -0.0015(4) -0.0024(4)
O4 0.0191(5) 0.0157(5) 0.0142(5) 0.0008(4) 0.0020(4) 0.0006(4)
C1 0.0242(9) 0.0279(9) 0.0214(9) -0.0041(7) 0.0074(7) -0.0062(7)
C2 0.0453(12) 0.0484(13) 0.0267(10) -0.0126(10) 0.0018(9) 0.0092(9)
C3 0.0198(8) 0.0289(10) 0.0358(10) -0.0035(7) -0.0014(7) -0.0085(8)
C4 0.0189(9) 0.0440(12) 0.0565(14) -0.0035(8) 0.0028(9) -0.0010(10)
C5 0.0228(9) 0.0267(9) 0.0314(10) 0.0032(7) 0.0037(7) 0.0070(8)
C6 0.0381(12) 0.0271(10) 0.0645(15) 0.0120(9) 0.0096(10) 0.0118(10)
C7 0.0219(8) 0.0244(9) 0.0275(9) -0.0014(7) -0.0037(7) -0.0009(7)
C8 0.0379(12) 0.0253(10) 0.0583(14) -0.0095(9) -0.0030(10) -0.0037(9)
C9 0.0359(10) 0.0268(9) 0.0154(8) 0.0095(8) 0.0026(7) -0.0024(7)
C10 0.0619(14) 0.0368(11) 0.0154(9) 0.0182(10) 0.0003(9) -0.0030(8)
C11 0.0296(9) 0.0175(8) 0.0197(9) 0.0007(7) 0.0013(7) 0.0013(7)
C12 0.0424(12) 0.0341(11) 0.0390(12) -0.0138(9) 0.0156(9) -0.0054(9)
C13 0.0284(9) 0.0245(9) 0.0197(9) -0.0059(7) 0.0062(7) -0.0061(7)
C14 0.0314(10) 0.0468(12) 0.0434(12) -0.0086(9) 0.0176(9) -0.0195(10)
C15 0.0206(8) 0.0216(9) 0.0269(9) -0.0023(7) 0.0053(7) -0.0021(7)
C16 0.0364(11) 0.0424(12) 0.0349(11) 0.0044(9) 0.0183(9) 0.0012(9)
C17 0.0392(10) 0.0179(9) 0.0242(9) 0.0056(7) -0.0037(8) 0.0011(7)
C18 0.0656(14) 0.0159(9) 0.0365(11) 0.0046(9) -0.0027(10) 0.0035(8)
C19 0.0204(8) 0.0190(8) 0.0232(9) 0.0035(6) 0.0026(7) 0.0027(7)
C20 0.0343(10) 0.0243(9) 0.0324(10) 0.0053(8) 0.0047(8) 0.0114(8)
C21 0.0167(8) 0.0306(9) 0.0267(9) -0.0022(7) 0.0040(7) 0.0036(8)
C22 0.0281(10) 0.0442(12) 0.0285(10) -0.0152(9) 0.0028(8) -0.0049(9)
C23 0.0315(9) 0.0273(9) 0.0152(8) 0.0049(7) 0.0052(7) -0.0012(7)
C24 0.0768(17) 0.0349(11) 0.0253(11) 0.0254(11) 0.0084(10) -0.0041(9)
Li1 0.0223(14) 0.0165(13) 0.0218(14) 0.0014(11) 0.0015(11) -0.0022(11)
Li2 0.0206(13) 0.0186(13) 0.0212(14) 0.0025(11) 0.0017(11) -0.0022(11)
Li3 0.0232(14) 0.0187(13) 0.0180(14) 0.0018(11) -0.0012(11) -0.0007(11)

loop_
_atom_site_type_symbol
_atom_site_label
_atom_site_fract_x
_atom_site_fract_y
_atom_site_fract_z
_atom_site_U_iso_or_equiv
_atom_site_thermal_displace_type
_atom_site_occupancy
Cl Cl1 0.46893(3) 0.79903(3) 0.24776(2) 0.02510(10) Uani 1.000
Cl Cl2 0.27246(3) 0.50901(3) 0.04806(2) 0.02210(10) Uani 1.000
Cl Cl3 0.00069(4) 0.94288(4) 0.13007(2) 0.02900(10) Uani 1.000
P P1 0.53722(3) 0.65668(3) 0.10305(2) 0.01760(10) Uani 1.000
P P2 0.13554(3) 0.81383(3) 0.00557(2) 0.01630(10) Uani 1.000
P P3 0.34084(3) 1.04647(3) 0.16477(2) 0.01600(10) Uani 1.000
P P4 0.18511(3) 0.63762(3) 0.20395(2) 0.01550(10) Uani 1.000
O O1 0.43210(9) 0.71904(9) 0.11271(4) 0.0206(3) Uani 1.000
O O2 0.19051(9) 0.78643(9) 0.05841(4) 0.0196(3) Uani 1.000
O O3 0.30027(9) 0.93334(9) 0.14814(4) 0.0188(3) Uani 1.000
O O4 0.22513(9) 0.71109(9) 0.16174(4) 0.0163(3) Uani 1.000
C C1 0.54541(15) 0.63129(15) 0.03532(7) 0.0242(5) Uani 1.000
C C2 0.53995(19) 0.73545(19) 0.00238(8) 0.0402(7) Uani 1.000
C C3 0.65719(14) 0.73655(16) 0.12687(8) 0.0284(5) Uani 1.000
C C4 0.77053(16) 0.70392(19) 0.10906(10) 0.0398(7) Uani 1.000
C C5 0.53669(15) 0.52512(15) 0.13495(8) 0.0269(5) Uani 1.000
C C6 0.63267(18) 0.44550(17) 0.12808(10) 0.0429(7) Uani 1.000
C C7 -0.00840(14) 0.77375(15) -0.00100(7) 0.0249(5) Uani 1.000
C C8 -0.02364(18) 0.64922(17) 0.00261(10) 0.0409(7) Uani 1.000
C C9 0.20506(16) 0.74565(15) -0.04442(6) 0.0260(5) Uani 1.000
C C10 0.1533(2) 0.76764(18) -0.09942(7) 0.0382(7) Uani 1.000
C C11 0.14065(15) 0.95926(14) -0.00587(7) 0.0223(5) Uani 1.000
C C12 0.25881(18) 1.00286(17) -0.00781(9) 0.0378(7) Uani 1.000
C C13 0.31123(15) 1.07984(15) 0.22989(7) 0.0240(5) Uani 1.000
C C14 0.18908(17) 1.10612(19) 0.23619(9) 0.0398(7) Uani 1.000
C C15 0.48965(14) 1.05627(14) 0.16481(7) 0.0229(5) Uani 1.000
C C16 0.53313(18) 1.03958(18) 0.11144(8) 0.0371(7) Uani 1.000
C C17 0.27859(17) 1.15024(14) 0.12222(7) 0.0274(5) Uani 1.000
C C18 0.3148(2) 1.26800(15) 0.13621(8) 0.0397(7) Uani 1.000
C C19 0.28054(14) 0.52599(14) 0.21784(7) 0.0208(5) Uani 1.000
C C20 0.24594(16) 0.44252(15) 0.25809(8) 0.0302(6) Uani 1.000
C C21 0.04952(14) 0.58149(15) 0.18517(7) 0.0246(5) Uani 1.000
C C22 0.04763(16) 0.49732(17) 0.14117(8) 0.0336(6) Uani 1.000
C C23 0.17392(15) 0.71109(15) 0.26363(7) 0.0245(5) Uani 1.000
C C24 0.0927(2) 0.80687(18) 0.25912(8) 0.0454(8) Uani 1.000
Li Li1 0.3718(2) 0.7951(2) 0.16896(11) 0.0202(8) Uani 1.000
Li Li2 0.2800(2) 0.6729(2) 0.09008(11) 0.0201(8) Uani 1.000
Li Li3 0.1659(2) 0.8540(2) 0.12467(11) 0.0201(8) Uani 1.000
H H1A 0.48349 0.58200 0.02291 0.0314 Uiso 1.000
H H1B 0.61604 0.59247 0.03041 0.0314 Uiso 1.000
H H2A 0.60563 0.78102 0.01169 0.0603 Uiso 1.000
H H2B 0.53818 0.71543 -0.03437 0.0603 Uiso 1.000
H H2C 0.47254 0.77688 0.00864 0.0603 Uiso 1.000
H H3A 0.66235 0.73351 0.16522 0.0369 Uiso 1.000
H H3B 0.64313 0.81425 0.11680 0.0369 Uiso 1.000
H H4A 0.76623 0.70131 0.07109 0.0597 Uiso 1.000
H H4B 0.82646 0.75829 0.12158 0.0597 Uiso 1.000
H H4C 0.79160 0.63125 0.12308 0.0597 Uiso 1.000
H H5A 0.46661 0.48718 0.12294 0.0349 Uiso 1.000
H H5B 0.53410 0.53878 0.17256 0.0349 Uiso 1.000
H H6A 0.70245 0.47791 0.14306 0.0644 Uiso 1.000
H H6B 0.61893 0.37598 0.14572 0.0644 Uiso 1.000
H H6C 0.63816 0.43157 0.09106 0.0644 Uiso 1.000
H H7A -0.04255 0.79982 -0.03487 0.0324 Uiso 1.000
H H7B -0.04784 0.80981 0.02657 0.0324 Uiso 1.000
H H8A 0.00983 0.62295 0.03612 0.0613 Uiso 1.000
H H8B -0.10324 0.63156 -0.00053 0.0613 Uiso 1.000
H H8C 0.01272 0.61324 -0.02545 0.0613 Uiso 1.000
H H9A 0.20429 0.66532 -0.03794 0.0338 Uiso 1.000
H H9B 0.28379 0.76972 -0.04217 0.0338 Uiso 1.000
H H10A 0.15298 0.84704 -0.10618 0.0572 Uiso 1.000
H H10B 0.19713 0.73020 -0.12449 0.0572 Uiso 1.000
H H10C 0.07679 0.73976 -0.10279 0.0572 Uiso 1.000
H H11A 0.10455 0.99798 0.02200 0.0290 Uiso 1.000
H H11B 0.09768 0.97613 -0.03914 0.0290 Uiso 1.000
H H12A 0.29087 0.97414 -0.03874 0.0568 Uiso 1.000
H H12B 0.25727 1.08349 -0.00919 0.0568 Uiso 1.000
H H12C 0.30430 0.97897 0.02326 0.0568 Uiso 1.000
H H13A 0.35699 1.14412 0.24171 0.0312 Uiso 1.000
H H13B 0.33393 1.01705 0.25274 0.0312 Uiso 1.000
H H14A 0.14196 1.04836 0.21958 0.0596 Uiso 1.000
H H14B 0.17694 1.10970 0.27316 0.0596 Uiso 1.000
H H14C 0.16998 1.17717 0.21986 0.0596 Uiso 1.000
H H15A 0.52399 1.00037 0.18893 0.0297 Uiso 1.000
H H15B 0.51351 1.12969 0.17810 0.0297 Uiso 1.000
H H16A 0.50941 1.10135 0.08881 0.0556 Uiso 1.000
H H16B 0.61462 1.03597 0.11503 0.0556 Uiso 1.000
H H16C 0.50323 0.97074 0.09627 0.0556 Uiso 1.000
H H17A 0.19665 1.14532 0.12259 0.0356 Uiso 1.000
H H17B 0.29759 1.13439 0.08644 0.0356 Uiso 1.000
H H18A 0.39591 1.27383 0.13623 0.0595 Uiso 1.000
H H18B 0.27954 1.31921 0.11063 0.0595 Uiso 1.000
H H18C 0.29213 1.28637 0.17072 0.0595 Uiso 1.000
H H19A 0.35373 0.55721 0.23028 0.0270 Uiso 1.000
H H19B 0.29041 0.48624 0.18512 0.0270 Uiso 1.000
H H20A 0.17448 0.40929 0.24592 0.0453 Uiso 1.000
H H20B 0.30273 0.38486 0.26288 0.0453 Uiso 1.000
H H20C 0.23853 0.48008 0.29116 0.0453 Uiso 1.000
H H21A -0.00136 0.64273 0.17437 0.0319 Uiso 1.000
H H21B 0.02045 0.54603 0.21580 0.0319 Uiso 1.000
H H22A 0.08580 0.43002 0.15366 0.0503 Uiso 1.000
H H22B -0.02968 0.48000 0.12935 0.0503 Uiso 1.000
H H22C 0.08557 0.52800 0.11229 0.0503 Uiso 1.000
H H23A 0.24840 0.73934 0.27600 0.0318 Uiso 1.000
H H23B 0.15011 0.65904 0.29005 0.0318 Uiso 1.000
H H24A 0.01665 0.77864 0.25267 0.0681 Uiso 1.000
H H24B 0.09867 0.84924 0.29146 0.0681 Uiso 1.000
H H24C 0.11031 0.85452 0.23032 0.0681 Uiso 1.000

loop_
_atom_type_symbol
_atom_type_description
_atom_type_scat_dispersion_real
_atom_type_scat_dispersion_imag
_atom_type_scat_source
C C 0.0033 0.0016 'International Tables Vol C Tables 4.2.6.8 and 6.1.1.4'
H H 0 0 'International Tables Vol C Tables 4.2.6.8 and 6.1.1.4'
P P 0.1023 0.0942 'International Tables Vol C Tables 4.2.6.8 and 6.1.1.4'
Cl Cl 0.1484 0.1585 'International Tables Vol C Tables 4.2.6.8 and 6.1.1.4'
O O 0.0106 0.006 'International Tables Vol C Tables 4.2.6.8 and 6.1.1.4'
Li Li -0.0003 0.0001 'International Tables Vol C Tables 4.2.6.8 and 6.1.1.4'

loop_
_geom_angle_atom_site_label_1
_geom_angle_atom_site_label_2
_geom_angle_atom_site_label_3
_geom_angle
_geom_angle_publ_flag
O1 P1 C1 111.10(7) no
O1 P1 C3 109.41(8) no
O1 P1 C5 109.58(8) no
C1 P1 C3 108.74(9) no
C1 P1 C5 107.38(9) no
C3 P1 C5 110.62(9) no
O2 P2 C7 112.16(8) no
O2 P2 C9 110.74(7) no
O2 P2 C11 110.41(8) no
C7 P2 C9 107.99(9) no
C7 P2 C11 107.27(8) no
C9 P2 C11 108.11(8) no
O3 P3 C13 112.88(7) no
O3 P3 C15 111.16(7) no
O3 P3 C17 110.71(8) no
C13 P3 C15 104.91(8) no
C13 P3 C17 108.17(8) no
C15 P3 C17 108.77(9) no
O4 P4 C19 110.65(7) no
O4 P4 C21 111.20(8) no
O4 P4 C23 112.08(7) no
C19 P4 C21 108.73(8) no
C19 P4 C23 107.07(9) no
C21 P4 C23 106.92(8) no
P1 O1 Li1 137.73(10) yes
P1 O1 Li2 125.62(10) yes
Li1 O1 Li2 87.85(12) yes
P2 O2 Li2 138.24(11) no
P2 O2 Li3 128.26(10) no
Li2 O2 Li3 92.72(12) no
P3 O3 Li1 125.51(10) no
P3 O3 Li3 141.70(10) no
Li1 O3 Li3 89.91(11) no
P4 O4 Li1 123.47(10) yes
P4 O4 Li2 130.91(10) yes
P4 O4 Li3 134.79(10) yes
Li1 O4 Li2 81.82(11) yes
Li1 O4 Li3 83.56(11) no
Li2 O4 Li3 84.06(11) no
P1 C1 C2 113.66(13) no
P1 C3 C4 117.89(15) no
P1 C5 C6 118.57(14) no
P2 C7 C8 112.48(13) no
P2 C9 C10 114.17(14) no
P2 C11 C12 113.10(13) no
P3 C13 C14 114.35(14) no
P3 C15 C16 113.85(13) no
P3 C17 C18 114.40(14) no
P4 C19 C20 115.49(12) no
P4 C21 C22 114.42(12) no
P4 C23 C24 113.96(13) no
H1A C1 H1B 108.00 no
P1 C1 H1B 109.00 no
C2 C1 H1A 109.00 no
P1 C1 H1A 109.00 no
C2 C1 H1B 109.00 no
C1 C2 H2A 109.00 no
C1 C2 H2B 109.00 no
C1 C2 H2C 109.00 no
H2A C2 H2B 109.00 no
H2A C2 H2C 109.00 no
H2B C2 H2C 109.00 no
C4 C3 H3B 108.00 no
H3A C3 H3B 107.00 no
C4 C3 H3A 108.00 no
P1 C3 H3A 108.00 no
P1 C3 H3B 108.00 no
H4B C4 H4C 109.00 no
C3 C4 H4C 109.00 no
C3 C4 H4A 109.00 no
C3 C4 H4B 109.00 no
H4A C4 H4B 109.00 no
H4A C4 H4C 109.00 no
P1 C5 H5A 108.00 no
C6 C5 H5A 108.00 no
C6 C5 H5B 108.00 no
P1 C5 H5B 108.00 no
H5A C5 H5B 107.00 no
C5 C6 H6C 109.00 no
H6A C6 H6B 109.00 no
C5 C6 H6A 109.00 no
C5 C6 H6B 109.00 no
H6A C6 H6C 109.00 no
H6B C6 H6C 109.00 no
H7A C7 H7B 108.00 no
C8 C7 H7A 109.00 no
C8 C7 H7B 109.00 no
P2 C7 H7A 109.00 no
P2 C7 H7B 109.00 no
H8B C8 H8C 109.00 no
C7 C8 H8B 109.00 no
C7 C8 H8C 109.00 no
C7 C8 H8A 109.00 no
H8A C8 H8C 109.00 no
H8A C8 H8B 109.00 no
C10 C9 H9B 109.00 no
C10 C9 H9A 109.00 no
P2 C9 H9B 109.00 no
P2 C9 H9A 109.00 no
H9A C9 H9B 108.00 no
H10B C10 H10C 109.00 no
C9 C10 H10A 109.00 no
C9 C10 H10B 109.00 no
C9 C10 H10C 109.00 no
H10A C10 H10B 109.00 no
H10A C10 H10C 110.00 no
C12 C11 H11A 109.00 no
P2 C11 H11A 109.00 no
P2 C11 H11B 109.00 no
C12 C11 H11B 109.00 no
H11A C11 H11B 108.00 no
C11 C12 H12C 109.00 no
C11 C12 H12A 109.00 no
C11 C12 H12B 109.00 no
H12A C12 H12B 109.00 no
H12A C12 H12C 109.00 no
H12B C12 H12C 109.00 no
P3 C13 H13B 109.00 no
C14 C13 H13A 109.00 no
C14 C13 H13B 109.00 no
P3 C13 H13A 109.00 no
H13A C13 H13B 108.00 no
H14A C14 H14C 109.00 no
C13 C14 H14B 109.00 no
H14B C14 H14C 109.00 no
C13 C14 H14A 109.00 no
C13 C14 H14C 109.00 no
H14A C14 H14B 109.00 no
P3 C15 H15B 109.00 no
P3 C15 H15A 109.00 no
C16 C15 H15B 109.00 no
H15A C15 H15B 108.00 no
C16 C15 H15A 109.00 no
C15 C16 H16C 109.00 no
H16A C16 H16B 109.00 no
C15 C16 H16A 109.00 no
C15 C16 H16B 109.00 no
H16B C16 H16C 109.00 no
H16A C16 H16C 109.00 no
P3 C17 H17A 109.00 no
H17A C17 H17B 108.00 no
C18 C17 H17B 109.00 no
P3 C17 H17B 109.00 no
C18 C17 H17A 109.00 no
C17 C18 H18A 109.00 no
H18B C18 H18C 109.00 no
C17 C18 H18C 109.00 no
H18A C18 H18B 109.00 no
C17 C18 H18B 109.00 no
H18A C18 H18C 109.00 no
P4 C19 H19A 108.00 no
P4 C19 H19B 108.00 no
C20 C19 H19A 108.00 no
C20 C19 H19B 108.00 no
H19A C19 H19B 107.00 no
H20B C20 H20C 109.00 no
H20A C20 H20C 109.00 no
H20A C20 H20B 109.00 no
C19 C20 H20A 109.00 no
C19 C20 H20B 109.00 no
C19 C20 H20C 109.00 no
P4 C21 H21B 109.00 no
P4 C21 H21A 109.00 no
C22 C21 H21A 109.00 no
C22 C21 H21B 109.00 no
H21A C21 H21B 108.00 no
C21 C22 H22A 109.00 no
C21 C22 H22B 109.00 no
C21 C22 H22C 109.00 no
H22A C22 H22B 109.00 no
H22A C22 H22C 109.00 no
H22B C22 H22C 109.00 no
P4 C23 H23A 109.00 no
P4 C23 H23B 109.00 no
C24 C23 H23A 109.00 no
C24 C23 H23B 109.00 no
H23A C23 H23B 108.00 no
C23 C24 H24A 109.00 no
H24B C24 H24C 109.00 no
C23 C24 H24C 109.00 no
H24A C24 H24B 109.00 no
C23 C24 H24B 109.00 no
H24A C24 H24C 109.00 no
Cl1 Li1 O3 114.61(12) no
Cl1 Li1 O4 118.35(13) no
Cl1 Li1 O1 119.54(12) no
O1 Li1 O3 113.13(15) no
O1 Li1 O4 93.88(12) no
O3 Li1 O4 92.57(11) no
Cl2 Li2 O4 128.53(12) no
O1 Li2 O2 114.03(13) no
O1 Li2 O4 91.50(12) yes
Cl2 Li2 O1 113.27(12) no
Cl2 Li2 O2 115.58(13) no
O2 Li2 O4 90.73(11) no
O2 Li3 O4 89.05(11) no
O3 Li3 O4 91.31(11) no
Cl3 Li3 O2 116.70(13) no
Cl3 Li3 O3 117.20(12) no
Cl3 Li3 O4 129.49(13) no
O2 Li3 O3 107.67(13) no

loop_
_geom_bond_atom_site_label_1
_geom_bond_atom_site_label_2
_geom_bond_distance
_geom_bond_publ_flag
Cl1 Li1 2.269(3) yes
Cl2 Li2 2.266(3) no
Cl3 Li3 2.279(2) no
P1 O1 1.5136(11) yes
P1 C1 1.7895(19) no
P1 C3 1.8080(19) no
P1 C5 1.7985(19) no
P2 O2 1.5080(12) no
P2 C7 1.7966(17) no
P2 C9 1.7979(18) no
P2 C11 1.7927(17) no
P3 O3 1.5094(12) no
P3 C13 1.7959(19) no
P3 C15 1.7971(17) no
P3 C17 1.7976(18) no
P4 O4 1.5182(12) yes
P4 C19 1.7955(17) no
P4 C21 1.8012(18) no
P4 C23 1.7975(19) no
O1 Li1 1.915(3) yes
O1 Li2 1.961(3) no
O2 Li2 1.896(3) no
O2 Li3 1.944(3) no
O3 Li1 1.944(3) no
O3 Li3 1.940(3) no
O4 Li1 2.037(3) yes
O4 Li2 2.070(3) no
O4 Li3 2.082(3) no
C1 C2 1.524(3) no
C3 C4 1.528(3) no
C5 C6 1.529(3) no
C7 C8 1.527(3) no
C9 C10 1.531(2) no
C11 C12 1.524(3) no
C13 C14 1.528(3) no
C15 C16 1.529(3) no
C17 C18 1.530(3) no
C19 C20 1.535(3) no
C21 C22 1.529(3) no
C23 C24 1.519(3) no
C1 H1A 0.9900 no
C1 H1B 0.9900 no
C2 H2A 0.9800 no
C2 H2B 0.9800 no
C2 H2C 0.9800 no
C3 H3A 0.9900 no
C3 H3B 0.9900 no
C4 H4A 0.9800 no
C4 H4B 0.9800 no
C4 H4C 0.9800 no
C5 H5A 0.9900 no
C5 H5B 0.9900 no
C6 H6A 0.9800 no
C6 H6B 0.9800 no
C6 H6C 0.9800 no
C7 H7A 0.9900 no
C7 H7B 0.9900 no
C8 H8A 0.9800 no
C8 H8B 0.9800 no
C8 H8C 0.9800 no
C9 H9A 0.9900 no
C9 H9B 0.9900 no
C10 H10A 0.9800 no
C10 H10B 0.9800 no
C10 H10C 0.9800 no
C11 H11A 0.9900 no
C11 H11B 0.9900 no
C12 H12A 0.9800 no
C12 H12B 0.9800 no
C12 H12C 0.9800 no
C13 H13A 0.9900 no
C13 H13B 0.9900 no
C14 H14A 0.9800 no
C14 H14B 0.9800 no
C14 H14C 0.9800 no
C15 H15A 0.9900 no
C15 H15B 0.9900 no
C16 H16A 0.9800 no
C16 H16B 0.9800 no
C16 H16C 0.9800 no
C17 H17A 0.9900 no
C17 H17B 0.9900 no
C18 H18A 0.9800 no
C18 H18B 0.9800 no
C18 H18C 0.9800 no
C19 H19A 0.9900 no
C19 H19B 0.9900 no
C20 H20A 0.9800 no
C20 H20B 0.9800 no
C20 H20C 0.9800 no
C21 H21A 0.9900 no
C21 H21B 0.9900 no
C22 H22A 0.9800 no
C22 H22B 0.9800 no
C22 H22C 0.9800 no
C23 H23A 0.9900 no
C23 H23B 0.9900 no
C24 H24A 0.9800 no
C24 H24B 0.9800 no
C24 H24C 0.9800 no

loop_
_geom_hbond_atom_site_label_D
_geom_hbond_atom_site_label_H
_geom_hbond_atom_site_label_A
_geom_hbond_site_symmetry_A
_geom_hbond_distance_DH
_geom_hbond_distance_HA
_geom_hbond_distance_DA
_geom_hbond_angle_DHA
_geom_hbond_publ_flag
C1 H1A Cl2 . 0.9900 2.8200 3.6477(19) 142.00 yes
C1 H1B Cl2 3_665 0.9900 2.8100 3.6231(19) 140.00 yes
C11 H11B Cl3 3_575 0.9900 2.7300 3.7103(19) 170.00 yes
C13 H13A Cl1 2_655 0.9900 2.8100 3.7677(19) 162.00 yes
C15 H15B Cl1 2_655 0.9900 2.8100 3.7252(18) 154.00 yes
C18 H18B Cl2 1_565 0.9800 2.8100 3.721(2) 154.00 yes

loop_
_geom_torsion_atom_site_label_1
_geom_torsion_atom_site_label_2
_geom_torsion_atom_site_label_3
_geom_torsion_atom_site_label_4
_geom_torsion
_geom_torsion_publ_flag
C1 P1 O1 Li1 -168.35(15) no
C1 P1 O1 Li2 55.64(14) no
C3 P1 O1 Li1 -48.28(17) no
C3 P1 O1 Li2 175.70(13) no
C5 P1 O1 Li1 73.16(16) no
C5 P1 O1 Li2 -62.86(14) no
O1 P1 C1 C2 56.88(16) no
C3 P1 C1 C2 -63.58(16) no
C5 P1 C1 C2 176.69(14) no
O1 P1 C3 C4 -164.67(15) no
C1 P1 C3 C4 -43.17(18) no
C5 P1 C3 C4 74.51(18) no
O1 P1 C5 C6 176.93(15) no
C1 P1 C5 C6 56.15(18) no
C3 P1 C5 C6 -62.36(18) no
C7 P2 O2 Li2 96.91(16) no
C7 P2 O2 Li3 -69.93(14) no
C9 P2 O2 Li2 -23.81(17) no
C9 P2 O2 Li3 169.36(13) no
C11 P2 O2 Li2 -143.52(15) no
C11 P2 O2 Li3 49.65(14) no
O2 P2 C7 C8 -64.24(16) no
C9 P2 C7 C8 58.05(16) no
C11 P2 C7 C8 174.37(15) no
O2 P2 C9 C10 179.10(13) no
C7 P2 C9 C10 55.94(16) no
C11 P2 C9 C10 -59.83(16) no
O2 P2 C11 C12 64.26(15) no
C7 P2 C11 C12 -173.26(14) no
C9 P2 C11 C12 -57.03(16) no
C13 P3 O3 Li1 -76.59(14) no
C13 P3 O3 Li3 77.61(18) no
C15 P3 O3 Li1 40.98(14) no
C15 P3 O3 Li3 -164.83(17) no
C17 P3 O3 Li1 161.99(13) no
C17 P3 O3 Li3 -43.82(19) no
O3 P3 C13 C14 -73.91(15) no
C15 P3 C13 C14 164.91(14) no
C17 P3 C13 C14 48.95(16) no
O3 P3 C15 C16 62.22(15) no
C13 P3 C15 C16 -175.48(13) no
C17 P3 C15 C16 -59.93(15) no
O3 P3 C17 C18 179.88(13) no
C13 P3 C17 C18 55.72(17) no
C15 P3 C17 C18 -57.70(17) no
C19 P4 O4 Li1 -61.54(13) no
C19 P4 O4 Li2 48.77(14) no
C19 P4 O4 Li3 -179.37(14) no
C21 P4 O4 Li1 177.51(11) no
C21 P4 O4 Li2 -72.18(14) no
C21 P4 O4 Li3 59.68(15) no
C23 P4 O4 Li1 57.89(13) no
C23 P4 O4 Li2 168.20(13) no
C23 P4 O4 Li3 -59.94(15) no
O4 P4 C19 C20 -177.04(12) no
C21 P4 C19 C20 -54.64(15) no
C23 P4 C19 C20 60.55(15) no
O4 P4 C21 C22 68.92(15) no
C19 P4 C21 C22 -53.15(16) no
C23 P4 C21 C22 -168.43(13) no
O4 P4 C23 C24 60.39(16) no
C19 P4 C23 C24 -178.10(14) no
C21 P4 C23 C24 -61.71(16) no
P1 O1 Li1 Cl1 -2.4(2) no
P1 O1 Li1 O3 137.26(12) no
P1 O1 Li1 O4 -128.28(12) no
Li2 O1 Li1 Cl1 143.16(14) no
Li2 O1 Li1 O3 -77.14(14) no
Li2 O1 Li1 O4 17.32(12) no
P1 O1 Li2 Cl2 1.53(19) no
P1 O1 Li2 O2 -133.40(12) no
P1 O1 Li2 O4 135.13(9) no
Li1 O1 Li2 Cl2 -150.60(14) no
Li1 O1 Li2 O2 74.47(16) no
Li1 O1 Li2 O4 -17.00(11) no
P2 O2 Li2 Cl2 -21.0(2) no
P2 O2 Li2 O1 112.89(16) no
P2 O2 Li2 O4 -155.14(11) no
Li3 O2 Li2 Cl2 148.72(13) no
Li3 O2 Li2 O1 -77.43(15) no
Li3 O2 Li2 O4 14.54(11) no
P2 O2 Li3 Cl3 22.08(19) no
P2 O2 Li3 O3 -112.12(13) no
P2 O2 Li3 O4 156.81(9) no
Li2 O2 Li3 Cl3 -149.18(13) no
Li2 O2 Li3 O3 76.61(14) no
Li2 O2 Li3 O4 -14.46(11) no
P3 O3 Li1 Cl1 28.67(18) no
P3 O3 Li1 O1 -113.09(13) no
P3 O3 Li1 O4 151.58(9) no
Li3 O3 Li1 Cl1 -135.68(13) no
Li3 O3 Li1 O1 82.56(15) no
Li3 O3 Li1 O4 -12.77(12) no
P3 O3 Li3 Cl3 -10.1(3) no
P3 O3 Li3 O2 123.81(14) no
P3 O3 Li3 O4 -146.77(12) no
Li1 O3 Li3 Cl3 149.11(15) no
Li1 O3 Li3 O2 -76.95(14) no
Li1 O3 Li3 O4 12.48(12) no
P4 O4 Li1 Cl1 -9.01(18) no
P4 O4 Li1 O1 117.73(11) no
P4 O4 Li1 O3 -128.87(10) no
Li2 O4 Li1 Cl1 -143.29(14) no
Li2 O4 Li1 O1 -16.55(11) no
Li2 O4 Li1 O3 96.85(12) no
Li3 O4 Li1 Cl1 131.82(14) no
Li3 O4 Li1 O1 -101.44(12) no
Li3 O4 Li1 O3 11.96(12) no
P4 O4 Li2 Cl2 10.1(2) no
P4 O4 Li2 O1 -111.67(12) no
P4 O4 Li2 O2 134.27(10) no
Li1 O4 Li2 Cl2 137.85(16) no
Li1 O4 Li2 O1 16.12(10) no
Li1 O4 Li2 O2 -97.94(11) no
Li3 O4 Li2 Cl2 -137.83(16) no
Li3 O4 Li2 O1 100.44(11) no
Li3 O4 Li2 O2 -13.63(10) no
P4 O4 Li3 Cl3 -7.6(2) no
P4 O4 Li3 O2 -132.26(11) no
P4 O4 Li3 O3 120.09(12) no
Li1 O4 Li3 Cl3 -139.67(17) no
Li1 O4 Li3 O2 95.68(11) no
Li1 O4 Li3 O3 -11.98(11) no
Li2 O4 Li3 Cl3 137.94(17) no
Li2 O4 Li3 O2 13.28(10) no
Li2 O4 Li3 O3 -94.37(11) no
